data_4111441
loop_
_publ_author_name
'Chaihong Xu'
'Atsushi Wakamiya'
'Shigehiro Yamaguchi'

_publ_contact_author_address
;
    Department of Chemistry, Graduate School of Science, Nagoya University
    Furo, Chikusa, Nagoya 464-8602, Japan
;
_publ_contact_author_email ' yamaguchi@chem.nagoya-u.ac.jp'
_publ_contact_author_fax ' +81-52-789-2291 '
_publ_contact_author_name ' Shigehiro Yamaguchi '
_publ_contact_author_phone ' +81-52-789-5947 '
_publ_section_title
;
 Ladder Oligo(p-phenylenevinylene)s with Silicon and Carbon Bridges
;
_journal_name_full 'Journal of the American Chemical Society'
_journal_page_first 1638
_journal_page_last 1639
_journal_paper_doi 10.1021/ja042964m
_journal_volume 127
_journal_year 2005
_chemical_formula_sum 'C138 H136 Si4'
_chemical_formula_weight 1906.83
_chemical_name_common 'bridged-LOPVs 13mer '
_space_group_IT_number 14
_symmetry_cell_setting monoclinic
_symmetry_space_group_name_Hall '-P 2yn'
_symmetry_space_group_name_H-M 'P 1 21/n 1'
_atom_sites_solution_hydrogens geom
_atom_sites_solution_primary direct
_atom_sites_solution_secondary difmap
_audit_creation_method SHELXL-97
_cell_angle_alpha 90.0000(11)
_cell_angle_beta 91.0748(11)
_cell_angle_gamma 90.0000(11)
_cell_formula_units_Z 2
_cell_length_a 10.488(2)
_cell_length_b 23.117(5)
_cell_length_c 23.601(5)
_cell_measurement_reflns_used 45239
_cell_measurement_temperature 100(2)
_cell_measurement_theta_max 27.48
_cell_measurement_theta_min 3.12
_cell_volume 5721(2)
_computing_molecular_graphics 'ORTEP 3 for windows'
_computing_structure_refinement 'SHELXL-97 (Sheldrick, 1997)'
_computing_structure_solution 'SHELXS-97 (Sheldrick, 1990)'
_diffrn_ambient_temperature 100(2)
_diffrn_detector_area_resol_mean 28.5714
_diffrn_measured_fraction_theta_full 0.984
_diffrn_measured_fraction_theta_max 0.984
_diffrn_measurement_device_type
;
Saturn70 CCD (4x4 bin mode) with MicroMax-007
;
_diffrn_measurement_method dtprofit.ref
_diffrn_radiation_monochromator graphite
_diffrn_radiation_source 'fine-focus sealed tube'
_diffrn_radiation_type MoK\a
_diffrn_radiation_wavelength 0.71070
_diffrn_reflns_av_R_equivalents 0.0744
_diffrn_reflns_av_sigmaI/netI 0.0828
_diffrn_reflns_limit_h_max 13
_diffrn_reflns_limit_h_min -13
_diffrn_reflns_limit_k_max 29
_diffrn_reflns_limit_k_min -20
_diffrn_reflns_limit_l_max 30
_diffrn_reflns_limit_l_min -25
_diffrn_reflns_number 45238
_diffrn_reflns_theta_full 27.48
_diffrn_reflns_theta_max 27.48
_diffrn_reflns_theta_min 3.12
_exptl_absorpt_coefficient_mu 0.102
_exptl_absorpt_correction_T_max 0.9899
_exptl_absorpt_correction_T_min 0.9799
_exptl_absorpt_correction_type empirical
_exptl_crystal_colour orange
_exptl_crystal_density_diffrn 1.107
_exptl_crystal_description needle
_exptl_crystal_F_000 2040
_exptl_crystal_size_max 0.20
_exptl_crystal_size_mid 0.10
_exptl_crystal_size_min 0.10
_refine_diff_density_max 0.940
_refine_diff_density_min -0.621
_refine_diff_density_rms 0.074
_refine_ls_extinction_coef none
_refine_ls_extinction_method none
_refine_ls_goodness_of_fit_ref 1.082
_refine_ls_hydrogen_treatment none
_refine_ls_matrix_type full
_refine_ls_number_parameters 668
_refine_ls_number_reflns 12912
_refine_ls_number_restraints 16
_refine_ls_restrained_S_all 1.094
_refine_ls_R_factor_all 0.1052
_refine_ls_R_factor_gt 0.0830
_refine_ls_shift/su_max 0.001
_refine_ls_shift/su_mean 0.000
_refine_ls_structure_factor_coef Fsqd
_refine_ls_weighting_details 'calc w=1/[\s^2^(Fo^2^)+(0.0948P)^2^+5.2779P] where P=(Fo^2^+2Fc^2^)/3'
_refine_ls_weighting_scheme calc
_refine_ls_wR_factor_gt 0.2042
_refine_ls_wR_factor_ref 0.2204
_reflns_number_gt 10081
_reflns_number_total 12912
_reflns_threshold_expression >2sigma(I)
_cod_data_source_file ja042964msi20041221_123431.cif
_cod_data_source_block compound_13
_cod_database_code 4111441

loop_
_symmetry_equiv_pos_as_xyz
'x, y, z'
'-x+1/2, y+1/2, -z+1/2'
'-x, -y, -z'
'x-1/2, -y-1/2, z-1/2'

loop_
_atom_site_label
_atom_site_type_symbol
_atom_site_fract_x
_atom_site_fract_y
_atom_site_fract_z
_atom_site_U_iso_or_equiv
_atom_site_adp_type
_atom_site_occupancy
_atom_site_symmetry_multiplicity
_atom_site_calc_flag
_atom_site_refinement_flags
_atom_site_disorder_assembly
_atom_site_disorder_group
C1 C 0.4640(2) 0.34156(12) -0.29567(11) 0.0189(5) Uani 1 1 d . . .
C2 C 0.5230(3) 0.38064(13) -0.33142(12) 0.0239(6) Uani 1 1 d . . .
H21 H 0.6124 0.3868 -0.3279 0.029 Uiso 1 1 calc R . .
C3 C 0.4529(3) 0.41103(13) -0.37249(12) 0.0233(6) Uani 1 1 d . . .
H22 H 0.4947 0.4374 -0.3968 0.028 Uiso 1 1 calc R . .
C4 C 0.3221(3) 0.40274(12) -0.37782(12) 0.0224(6) Uani 1 1 d . . .
H23 H 0.2746 0.4239 -0.4055 0.027 Uiso 1 1 calc R . .
C5 C 0.2600(2) 0.36358(12) -0.34287(12) 0.0207(6) Uani 1 1 d . . .
H24 H 0.1706 0.3578 -0.3468 0.025 Uiso 1 1 calc R . .
C6 C 0.3303(2) 0.33300(11) -0.30203(11) 0.0180(5) Uani 1 1 d . . .
C7 C 0.2797(2) 0.28939(11) -0.26278(11) 0.0162(5) Uani 1 1 d . . .
C8 C 0.3626(2) 0.26265(11) -0.22644(11) 0.0177(5) Uani 1 1 d . . .
Si1 Si 0.52394(7) 0.29608(4) -0.23456(3) 0.02070(19) Uani 1 1 d . A .
C9 C 0.2919(2) 0.22239(11) -0.19128(11) 0.0162(5) Uani 1 1 d . . .
C10 C 0.1612(2) 0.22651(11) -0.20640(11) 0.0157(5) Uani 1 1 d . . .
C11 C 0.1423(2) 0.26874(11) -0.25608(11) 0.0169(5) Uani 1 1 d . . .
C12 C 0.0706(2) 0.19486(11) -0.17782(11) 0.0167(5) Uani 1 1 d . . .
H25 H -0.0177 0.1990 -0.1866 0.020 Uiso 1 1 calc R . .
C13 C 0.1132(2) 0.15683(11) -0.13582(10) 0.0135(5) Uani 1 1 d . . .
C14 C 0.2440(2) 0.15098(11) -0.12190(10) 0.0135(5) Uani 1 1 d . . .
C15 C 0.3346(2) 0.18416(11) -0.14892(11) 0.0157(5) Uani 1 1 d . . .
H26 H 0.4225 0.1811 -0.1391 0.019 Uiso 1 1 calc R . .
C16 C 0.0403(2) 0.11629(11) -0.10202(10) 0.0138(5) Uani 1 1 d . . .
C17 C 0.1229(2) 0.08431(11) -0.06951(10) 0.0127(5) Uani 1 1 d . . .
C18 C 0.2620(2) 0.10345(11) -0.07697(10) 0.0121(5) Uani 1 1 d . . .
C19 C 0.0675(2) 0.03979(10) -0.03281(10) 0.0118(5) Uani 1 1 d . . .
C20 C 0.1341(2) 0.00152(11) 0.00311(10) 0.0132(5) Uani 1 1 d . . .
H27 H 0.2246 0.0027 0.0051 0.016 Uiso 1 1 calc R . .
C21 C 0.0679(2) -0.03825(11) 0.03586(10) 0.0136(5) Uani 1 1 d . . .
Si2 Si 0.12682(6) -0.09740(3) 0.08455(3) 0.01435(17) Uani 1 1 d . . .
C22 C 0.0943(2) 0.23377(12) -0.30736(11) 0.0201(6) Uani 1 1 d . . .
C23 C 0.1723(3) 0.22263(13) -0.35350(12) 0.0244(6) Uani 1 1 d . . .
H1 H 0.2552 0.2392 -0.3543 0.029 Uiso 1 1 calc R . .
C24 C 0.1311(3) 0.18786(14) -0.39821(14) 0.0319(7) Uani 1 1 d . . .
H2 H 0.1861 0.1806 -0.4289 0.038 Uiso 1 1 calc R . .
C25 C 0.0108(3) 0.16376(15) -0.39831(14) 0.0365(8) Uani 1 1 d . . .
H3 H -0.0173 0.1403 -0.4292 0.044 Uiso 1 1 calc R . .
C26 C -0.0689(3) 0.17390(14) -0.35314(14) 0.0332(7) Uani 1 1 d . . .
H4 H -0.1516 0.1572 -0.3529 0.040 Uiso 1 1 calc R . .
C27 C -0.0277(3) 0.20845(13) -0.30818(12) 0.0235(6) Uani 1 1 d . . .
H5 H -0.0830 0.2151 -0.2774 0.028 Uiso 1 1 calc R . .
C28 C 0.0579(2) 0.31943(12) -0.23728(12) 0.0197(6) Uani 1 1 d . . .
C29 C 0.0956(3) 0.34941(13) -0.18851(13) 0.0291(7) Uani 1 1 d . . .
H6 H 0.1712 0.3380 -0.1687 0.035 Uiso 1 1 calc R . .
C30 C 0.0253(3) 0.39533(15) -0.16844(15) 0.0371(8) Uani 1 1 d . . .
H7 H 0.0529 0.4153 -0.1352 0.044 Uiso 1 1 calc R . .
C31 C -0.0861(3) 0.41238(14) -0.19696(14) 0.0322(7) Uani 1 1 d . . .
H8 H -0.1351 0.4438 -0.1833 0.039 Uiso 1 1 calc R . .
C32 C -0.1242(3) 0.38330(13) -0.24480(13) 0.0289(7) Uani 1 1 d . . .
H9 H -0.2002 0.3946 -0.2643 0.035 Uiso 1 1 calc R . .
C33 C -0.0520(2) 0.33710(13) -0.26529(12) 0.0220(6) Uani 1 1 d . . .
H10 H -0.0791 0.3177 -0.2989 0.026 Uiso 1 1 calc R . .
C34 C 0.3181(2) 0.13073(10) -0.02269(10) 0.0129(5) Uani 1 1 d . . .
C35 C 0.2435(2) 0.14131(11) 0.02473(11) 0.0171(5) Uani 1 1 d . . .
H11 H 0.1573 0.1287 0.0249 0.021 Uiso 1 1 calc R . .
C36 C 0.2948(3) 0.17031(13) 0.07185(12) 0.0227(6) Uani 1 1 d . . .
H12 H 0.2433 0.1771 0.1039 0.027 Uiso 1 1 calc R . .
C37 C 0.4197(3) 0.18923(13) 0.07227(12) 0.0228(6) Uani 1 1 d . . .
H13 H 0.4540 0.2090 0.1044 0.027 Uiso 1 1 calc R . .
C38 C 0.4951(2) 0.17921(12) 0.02529(12) 0.0203(6) Uani 1 1 d . . .
H14 H 0.5809 0.1924 0.0252 0.024 Uiso 1 1 calc R . .
C39 C 0.4448(2) 0.14992(11) -0.02152(11) 0.0161(5) Uani 1 1 d . . .
H15 H 0.4972 0.1428 -0.0532 0.019 Uiso 1 1 calc R . .
C40 C 0.3435(2) 0.05385(11) -0.10082(10) 0.0131(5) Uani 1 1 d . . .
C41 C 0.4292(2) 0.02245(11) -0.06708(11) 0.0172(5) Uani 1 1 d . . .
H16 H 0.4393 0.0317 -0.0280 0.021 Uiso 1 1 calc R . .
C42 C 0.5004(2) -0.02249(12) -0.09008(12) 0.0202(5) Uani 1 1 d . . .
H17 H 0.5580 -0.0438 -0.0666 0.024 Uiso 1 1 calc R . .
C43 C 0.4875(3) -0.03609(12) -0.14662(12) 0.0224(6) Uani 1 1 d . . .
H18 H 0.5368 -0.0664 -0.1623 0.027 Uiso 1 1 calc R . .
C44 C 0.4024(3) -0.00538(13) -0.18070(12) 0.0264(6) Uani 1 1 d . . .
H19 H 0.3932 -0.0147 -0.2198 0.032 Uiso 1 1 calc R . .
C45 C 0.3303(3) 0.03899(12) -0.15781(11) 0.0204(5) Uani 1 1 d . . .
H20 H 0.2713 0.0595 -0.1813 0.024 Uiso 1 1 calc R . .
C46 C 0.2382(2) -0.07632(13) 0.14393(12) 0.0223(6) Uani 1 1 d . . .
H28 H 0.2601 -0.1120 0.1652 0.027 Uiso 1 1 calc R . .
H29 H 0.3179 -0.0622 0.1268 0.027 Uiso 1 1 calc R . .
C47 C 0.1966(3) -0.03083(14) 0.18710(13) 0.0295(7) Uani 1 1 d . . .
H30 H 0.2678 -0.0239 0.2144 0.035 Uiso 1 1 calc R . .
H31 H 0.1790 0.0060 0.1669 0.035 Uiso 1 1 calc R . .
C48 C 0.0787(3) -0.04798(15) 0.21986(13) 0.0325(7) Uani 1 1 d . . .
H32 H 0.0038 -0.0461 0.1938 0.039 Uiso 1 1 calc R . .
H33 H 0.0885 -0.0887 0.2321 0.039 Uiso 1 1 calc R . .
C49 C 0.0514(4) -0.01137(18) 0.27150(15) 0.0513(10) Uani 1 1 d . . .
H34 H 0.0471 0.0298 0.2601 0.062 Uiso 1 1 calc R . .
H35 H 0.1226 -0.0156 0.2993 0.062 Uiso 1 1 calc R . .
C50 C -0.0736(5) -0.0280(2) 0.29994(18) 0.0607(12) Uani 1 1 d . . .
H36 H -0.1453 -0.0190 0.2735 0.073 Uiso 1 1 calc R . .
H37 H -0.0736 -0.0703 0.3063 0.073 Uiso 1 1 calc R . .
C51 C -0.0978(8) 0.0015(3) 0.3553(3) 0.130(3) Uani 1 1 d . . .
H38 H -0.1800 -0.0113 0.3699 0.194 Uiso 1 1 calc R . .
H39 H -0.0995 0.0435 0.3496 0.194 Uiso 1 1 calc R . .
H40 H -0.0297 -0.0084 0.3826 0.194 Uiso 1 1 calc R . .
C52 C 0.2097(2) -0.15478(12) 0.04289(12) 0.0217(6) Uani 1 1 d . . .
H41 H 0.2794 -0.1359 0.0220 0.026 Uiso 1 1 calc R . .
H42 H 0.2499 -0.1820 0.0702 0.026 Uiso 1 1 calc R . .
C53 C 0.1307(3) -0.19074(13) -0.00007(12) 0.0243(6) Uani 1 1 d . . .
H43 H 0.0724 -0.1645 -0.0213 0.029 Uiso 1 1 calc R . .
H44 H 0.1892 -0.2083 -0.0277 0.029 Uiso 1 1 calc R . .
C54 C 0.0521(3) -0.23873(13) 0.02672(14) 0.0299(7) Uani 1 1 d . . .
H45 H 0.1091 -0.2631 0.0506 0.036 Uiso 1 1 calc R . .
H46 H -0.0119 -0.2211 0.0517 0.036 Uiso 1 1 calc R . .
C55 C -0.0161(3) -0.27680(16) -0.01671(16) 0.0389(8) Uani 1 1 d . . .
H47 H 0.0482 -0.2953 -0.0410 0.047 Uiso 1 1 calc R . .
H48 H -0.0710 -0.2521 -0.0413 0.047 Uiso 1 1 calc R . .
C56 C -0.0986(4) -0.32407(16) 0.00972(19) 0.0481(10) Uani 1 1 d . . .
H49 H -0.1259 -0.3515 -0.0203 0.058 Uiso 1 1 calc R . .
H50 H -0.0461 -0.3458 0.0378 0.058 Uiso 1 1 calc R . .
C57 C -0.2160(4) -0.30096(17) 0.03870(18) 0.0472(9) Uani 1 1 d . . .
H51 H -0.2635 -0.3332 0.0551 0.071 Uiso 1 1 calc R . .
H52 H -0.2704 -0.2807 0.0109 0.071 Uiso 1 1 calc R . .
H53 H -0.1900 -0.2740 0.0688 0.071 Uiso 1 1 calc R . .
C58 C 0.5655(3) 0.34204(14) -0.17195(13) 0.0300(7) Uani 1 1 d . A .
H54 H 0.6358 0.3683 -0.1826 0.036 Uiso 1 1 calc R . .
H55 H 0.4908 0.3665 -0.1634 0.036 Uiso 1 1 calc R . .
C59 C 0.6057(4) 0.31007(19) -0.11775(16) 0.0539(11) Uani 1 1 d . . .
H94 H 0.5468 0.2773 -0.1119 0.065 Uiso 0.78(2) 1 calc PR A 1
H95 H 0.6923 0.2940 -0.1226 0.065 Uiso 0.78(2) 1 calc PR A 1
H96 H 0.5302 0.2883 -0.1050 0.065 Uiso 0.22(2) 1 calc PR A 2
H97 H 0.6702 0.2810 -0.1286 0.065 Uiso 0.22(2) 1 calc PR A 2
C60A C 0.6061(13) 0.3486(6) -0.0650(4) 0.060(3) Uani 0.78(2) 1 d P A 1
H98 H 0.5187 0.3635 -0.0597 0.072 Uiso 0.78(2) 1 calc PR A 1
H99 H 0.6284 0.3245 -0.0316 0.072 Uiso 0.78(2) 1 calc PR A 1
C61A C 0.6972(15) 0.3994(9) -0.0668(6) 0.078(4) Uani 0.78(2) 1 d P A 1
H100 H 0.7832 0.3847 -0.0756 0.094 Uiso 0.78(2) 1 calc PR A 1
H101 H 0.6701 0.4252 -0.0982 0.094 Uiso 0.78(2) 1 calc PR A 1
C62A C 0.707(2) 0.4341(10) -0.0141(6) 0.132(10) Uani 0.78(2) 1 d P A 1
H102 H 0.7495 0.4104 0.0156 0.158 Uiso 0.78(2) 1 calc PR A 1
H103 H 0.6194 0.4425 -0.0012 0.158 Uiso 0.78(2) 1 calc PR A 1
C63A C 0.777(3) 0.4902(9) -0.0190(5) 0.235(14) Uani 0.78(2) 1 d P A 1
H122 H 0.7767 0.5104 0.0175 0.352 Uiso 0.78(2) 1 calc PR A 1
H123 H 0.7360 0.5143 -0.0481 0.352 Uiso 0.78(2) 1 calc PR A 1
H124 H 0.8657 0.4825 -0.0295 0.352 Uiso 0.78(2) 1 calc PR A 1
C62B C 0.650(5) 0.445(3) -0.0178(13) 0.069(11) Uani 0.22(2) 1 d P A 2
H107 H 0.5607 0.4445 -0.0056 0.083 Uiso 0.22(2) 1 calc PR A 2
H108 H 0.6994 0.4270 0.0137 0.083 Uiso 0.22(2) 1 calc PR A 2
C61B C 0.652(9) 0.398(3) -0.0635(19) 0.13(3) Uani 0.22(2) 1 d P A 2
H109 H 0.5742 0.4074 -0.0862 0.159 Uiso 0.22(2) 1 calc PR A 2
H110 H 0.7236 0.4107 -0.0873 0.159 Uiso 0.22(2) 1 calc PR A 2
C60B C 0.658(5) 0.341(3) -0.068(2) 0.080(15) Uani 0.22(2) 1 d P A 2
H111 H 0.6152 0.3249 -0.0344 0.096 Uiso 0.22(2) 1 calc PR A 2
H112 H 0.7489 0.3303 -0.0644 0.096 Uiso 0.22(2) 1 calc PR A 2
C63B C 0.683(6) 0.5038(17) -0.0120(15) 0.13(2) Uani 0.22(2) 1 d P A 2
H125 H 0.6682 0.5162 0.0271 0.200 Uiso 0.22(2) 1 calc PR A 2
H126 H 0.6297 0.5270 -0.0380 0.200 Uiso 0.22(2) 1 calc PR A 2
H127 H 0.7728 0.5092 -0.0209 0.200 Uiso 0.22(2) 1 calc PR A 2
C64 C 0.6549(3) 0.24429(15) -0.25144(17) 0.0400(8) Uani 1 1 d D . .
H116 H 0.6974 0.2589 -0.2857 0.048 Uiso 0.50 1 calc PR B 3
H117 H 0.7185 0.2461 -0.2200 0.048 Uiso 0.50 1 calc PR B 3
H118 H 0.6974 0.2589 -0.2857 0.048 Uiso 0.25 1 calc PR B 4
H119 H 0.7185 0.2461 -0.2200 0.048 Uiso 0.25 1 calc PR B 4
H120 H 0.6974 0.2589 -0.2857 0.048 Uiso 0.25 1 calc PR B 5
H121 H 0.7185 0.2461 -0.2200 0.048 Uiso 0.25 1 calc PR B 5
C65A C 0.6244(5) 0.1830(2) -0.2612(2) 0.0741(14) Uiso 0.50 1 d PD C 3
C66A C 0.5607(10) 0.1893(5) -0.3232(4) 0.068(3) Uiso 0.50 1 d PD C 3
C67A C 0.568(3) 0.1272(9) -0.3492(12) 0.254(13) Uiso 0.50 1 d PD C 3
C68A C 0.483(3) 0.0814(11) -0.3275(7) 0.186(10) Uiso 0.50 1 d PD C 3
C69A C 0.4645(17) 0.0593(7) -0.3902(6) 0.289(8) Uiso 0.50 1 d PD C 3
C65B C 0.6244(5) 0.1830(2) -0.2612(2) 0.0741(14) Uiso 0.25 1 d PD C 4
C68B C 0.4103(14) 0.0720(6) -0.3292(6) 0.107(5) Uiso 0.25 1 d PD C 4
C66B C 0.5353(9) 0.1599(4) -0.2978(4) 0.066(2) Uiso 0.25 1 d PD C 4
C69B C 0.4645(17) 0.0593(7) -0.3902(6) 0.289(8) Uiso 0.25 1 d PD C 4
C67B C 0.438(2) 0.1287(8) -0.3339(9) 0.082(6) Uiso 0.25 1 d PD C 4
C65C C 0.6244(5) 0.1830(2) -0.2612(2) 0.0741(14) Uiso 0.25 1 d PD C 5
C69C C 0.4645(17) 0.0593(7) -0.3902(6) 0.289(8) Uiso 0.25 1 d PD C 5
C66C C 0.5353(9) 0.1599(4) -0.2978(4) 0.066(2) Uiso 0.25 1 d PD C 5
C67C C 0.5185(11) 0.0957(5) -0.2877(5) 0.030(3) Uiso 0.25 1 d PD C 5
C68C C 0.4103(14) 0.0720(6) -0.3292(6) 0.107(5) Uiso 0.25 1 d PD C 5

loop_
_atom_site_aniso_label
_atom_site_aniso_U_11
_atom_site_aniso_U_22
_atom_site_aniso_U_33
_atom_site_aniso_U_23
_atom_site_aniso_U_13
_atom_site_aniso_U_12
C1 0.0187(12) 0.0180(14) 0.0200(13) 0.0042(10) 0.0018(10) -0.0005(10)
C2 0.0200(13) 0.0281(16) 0.0238(14) 0.0054(12) 0.0029(10) -0.0046(11)
C3 0.0253(14) 0.0225(15) 0.0224(14) 0.0073(11) 0.0068(11) -0.0034(11)
C4 0.0249(13) 0.0214(15) 0.0208(14) 0.0082(11) 0.0020(11) 0.0025(11)
C5 0.0185(12) 0.0190(14) 0.0246(14) 0.0066(11) 0.0028(10) 0.0022(10)
C6 0.0178(12) 0.0176(13) 0.0188(13) 0.0060(10) 0.0042(10) 0.0008(10)
C7 0.0134(11) 0.0168(13) 0.0184(13) 0.0044(10) 0.0024(9) 0.0014(9)
C8 0.0124(11) 0.0173(13) 0.0233(13) 0.0072(10) -0.0004(9) -0.0003(9)
Si1 0.0133(3) 0.0247(4) 0.0241(4) 0.0094(3) 0.0009(3) -0.0023(3)
C9 0.0120(11) 0.0155(13) 0.0212(13) 0.0058(10) 0.0006(9) -0.0014(9)
C10 0.0130(11) 0.0163(13) 0.0177(12) 0.0047(10) 0.0011(9) -0.0003(9)
C11 0.0119(11) 0.0187(13) 0.0200(13) 0.0087(10) 0.0008(9) 0.0001(9)
C12 0.0113(11) 0.0190(13) 0.0198(13) 0.0037(10) -0.0008(9) 0.0000(9)
C13 0.0103(10) 0.0165(13) 0.0138(11) 0.0025(9) -0.0002(8) -0.0017(9)
C14 0.0121(11) 0.0144(12) 0.0138(11) 0.0043(9) -0.0011(9) 0.0003(9)
C15 0.0115(11) 0.0165(13) 0.0191(13) 0.0045(10) -0.0025(9) -0.0006(9)
C16 0.0128(11) 0.0145(12) 0.0140(11) 0.0017(9) 0.0006(9) -0.0022(9)
C17 0.0109(10) 0.0133(12) 0.0140(11) -0.0001(9) -0.0008(8) -0.0021(9)
C18 0.0116(10) 0.0127(12) 0.0120(11) 0.0032(9) 0.0007(8) -0.0005(9)
C19 0.0115(10) 0.0124(12) 0.0115(11) -0.0017(9) 0.0012(8) -0.0015(8)
C20 0.0117(10) 0.0136(12) 0.0142(11) -0.0007(9) -0.0002(8) -0.0006(9)
C21 0.0132(11) 0.0167(13) 0.0110(11) 0.0019(9) -0.0012(8) 0.0007(9)
Si2 0.0102(3) 0.0163(4) 0.0164(3) 0.0046(3) -0.0003(2) -0.0007(2)
C22 0.0180(12) 0.0219(14) 0.0202(13) 0.0098(11) -0.0026(10) 0.0027(10)
C23 0.0233(13) 0.0267(16) 0.0232(15) 0.0048(11) -0.0012(11) 0.0005(11)
C24 0.0378(17) 0.0320(18) 0.0260(16) 0.0008(13) 0.0010(13) 0.0024(13)
C25 0.050(2) 0.0320(18) 0.0275(17) -0.0010(14) -0.0103(14) -0.0043(15)
C26 0.0338(16) 0.0332(18) 0.0323(17) 0.0078(14) -0.0088(13) -0.0093(13)
C27 0.0231(13) 0.0261(16) 0.0212(14) 0.0092(11) -0.0031(11) -0.0036(11)
C28 0.0158(12) 0.0207(14) 0.0227(14) 0.0099(11) 0.0055(10) 0.0006(10)
C29 0.0290(15) 0.0252(16) 0.0328(17) 0.0028(13) -0.0041(12) 0.0063(12)
C30 0.0444(19) 0.0326(19) 0.0342(18) -0.0029(14) 0.0005(14) 0.0086(15)
C31 0.0339(16) 0.0271(17) 0.0360(17) 0.0092(13) 0.0107(13) 0.0121(13)
C32 0.0211(13) 0.0312(17) 0.0345(17) 0.0147(13) 0.0061(12) 0.0070(12)
C33 0.0170(12) 0.0249(15) 0.0242(14) 0.0094(11) 0.0038(10) 0.0029(10)
C34 0.0129(11) 0.0113(12) 0.0144(11) -0.0003(9) -0.0006(9) 0.0010(9)
C35 0.0155(11) 0.0182(13) 0.0176(12) -0.0013(10) -0.0002(9) -0.0022(9)
C36 0.0231(13) 0.0276(16) 0.0177(13) -0.0055(11) 0.0054(10) -0.0027(11)
C37 0.0218(13) 0.0272(16) 0.0191(13) -0.0080(11) -0.0019(10) -0.0037(11)
C38 0.0132(11) 0.0238(15) 0.0236(14) -0.0029(11) -0.0037(10) -0.0024(10)
C39 0.0132(11) 0.0175(13) 0.0176(12) -0.0009(10) -0.0003(9) -0.0011(9)
C40 0.0109(10) 0.0121(12) 0.0165(12) 0.0023(9) 0.0036(9) -0.0008(9)
C41 0.0159(11) 0.0186(13) 0.0171(12) 0.0000(10) 0.0011(9) 0.0027(10)
C42 0.0184(12) 0.0174(14) 0.0248(14) -0.0006(11) 0.0008(10) 0.0055(10)
C43 0.0203(13) 0.0186(14) 0.0287(15) -0.0058(11) 0.0077(11) 0.0024(10)
C44 0.0359(16) 0.0270(16) 0.0166(13) -0.0065(11) 0.0040(11) -0.0011(12)
C45 0.0216(13) 0.0216(14) 0.0178(13) -0.0007(10) -0.0022(10) 0.0013(10)
C46 0.0161(12) 0.0268(15) 0.0238(14) 0.0061(11) -0.0051(10) -0.0054(10)
C47 0.0353(16) 0.0282(17) 0.0249(15) -0.0007(12) -0.0050(12) -0.0096(13)
C48 0.0381(17) 0.0323(18) 0.0271(16) -0.0047(13) 0.0050(13) -0.0013(13)
C49 0.082(3) 0.046(2) 0.0264(18) -0.0041(16) 0.0079(18) -0.007(2)
C50 0.079(3) 0.062(3) 0.042(2) -0.005(2) 0.023(2) 0.012(2)
C51 0.202(8) 0.108(5) 0.082(4) -0.045(4) 0.083(5) -0.057(5)
C52 0.0158(12) 0.0201(14) 0.0293(15) 0.0019(11) 0.0037(10) 0.0023(10)
C53 0.0200(13) 0.0267(16) 0.0263(15) -0.0009(12) 0.0033(11) 0.0019(11)
C54 0.0311(15) 0.0233(16) 0.0354(17) 0.0000(13) 0.0024(13) -0.0018(12)
C55 0.0352(17) 0.037(2) 0.045(2) -0.0143(16) 0.0060(15) -0.0061(14)
C56 0.043(2) 0.032(2) 0.069(3) -0.0123(18) 0.0043(19) -0.0103(16)
C57 0.041(2) 0.046(2) 0.055(2) 0.0001(18) 0.0052(17) -0.0107(17)
C58 0.0284(15) 0.0338(18) 0.0277(16) 0.0060(13) -0.0018(12) -0.0088(13)
C59 0.072(3) 0.055(3) 0.034(2) 0.0151(18) -0.0170(19) -0.019(2)
C60A 0.087(7) 0.069(8) 0.024(3) 0.014(4) -0.015(4) -0.046(6)
C61A 0.101(6) 0.093(8) 0.041(5) 0.005(4) -0.008(4) -0.070(6)
C62A 0.21(2) 0.131(16) 0.052(6) -0.007(7) -0.016(8) -0.118(15)
C63A 0.42(3) 0.208(17) 0.076(7) -0.029(9) 0.008(13) -0.25(2)
C62B 0.13(3) 0.077(19) 0.002(9) 0.010(9) -0.002(12) -0.04(2)
C61B 0.28(8) 0.10(4) 0.019(16) 0.022(18) -0.06(3) -0.04(5)
C60B 0.09(3) 0.10(3) 0.051(18) -0.019(15) -0.03(2) 0.01(3)
C63B 0.26(6) 0.08(2) 0.063(19) 0.033(17) 0.03(3) 0.07(3)
C64 0.0218(15) 0.042(2) 0.056(2) 0.0060(17) 0.0094(14) 0.0078(13)

loop_
_atom_type_symbol
_atom_type_description
_atom_type_scat_dispersion_real
_atom_type_scat_dispersion_imag
_atom_type_scat_source
C C 0.0033 0.0016 'International Tables Vol C Tables 4.2.6.8 and 6.1.1.4'
H H 0.0000 0.0000 'International Tables Vol C Tables 4.2.6.8 and 6.1.1.4'
Si Si 0.0817 0.0704 'International Tables Vol C Tables 4.2.6.8 and 6.1.1.4'

loop_
_geom_angle_atom_site_label_1
_geom_angle_atom_site_label_2
_geom_angle_atom_site_label_3
_geom_angle
_geom_angle_site_symmetry_1
_geom_angle_site_symmetry_3
C2 C1 C6 118.4(2) . .
C2 C1 Si1 133.0(2) . .
C6 C1 Si1 108.53(18) . .
C1 C2 C3 120.9(3) . .
C4 C3 C2 120.0(2) . .
C3 C4 C5 120.5(3) . .
C4 C5 C6 119.4(2) . .
C5 C6 C1 120.7(2) . .
C5 C6 C7 126.1(2) . .
C1 C6 C7 113.3(2) . .
C8 C7 C6 118.3(2) . .
C8 C7 C11 112.7(2) . .
C6 C7 C11 129.0(2) . .
C7 C8 C9 108.9(2) . .
C7 C8 Si1 108.44(18) . .
C9 C8 Si1 142.29(19) . .
C58 Si1 C64 111.83(16) . .
C58 Si1 C8 110.62(13) . .
C64 Si1 C8 115.21(14) . .
C58 Si1 C1 111.01(14) . .
C64 Si1 C1 115.47(15) . .
C8 Si1 C1 91.11(11) . .
C15 C9 C10 121.2(2) . .
C15 C9 C8 130.5(2) . .
C10 C9 C8 108.3(2) . .
C12 C10 C9 120.8(2) . .
C12 C10 C11 128.9(2) . .
C9 C10 C11 110.3(2) . .
C7 C11 C22 112.3(2) . .
C7 C11 C10 99.74(19) . .
C22 C11 C10 107.7(2) . .
C7 C11 C28 109.9(2) . .
C22 C11 C28 116.5(2) . .
C10 C11 C28 109.3(2) . .
C10 C12 C13 117.8(2) . .
C12 C13 C14 121.6(2) . .
C12 C13 C16 129.2(2) . .
C14 C13 C16 109.2(2) . .
C15 C14 C13 120.8(2) . .
C15 C14 C18 129.6(2) . .
C13 C14 C18 109.6(2) . .
C14 C15 C9 117.7(2) . .
C17 C16 C13 108.8(2) . .
C17 C16 Si2 109.82(17) . 3
C13 C16 Si2 141.13(19) . 3
C16 C17 C19 117.2(2) . .
C16 C17 C18 111.9(2) . .
C19 C17 C18 130.9(2) . .
C34 C18 C14 108.8(2) . .
C34 C18 C17 111.85(19) . .
C14 C18 C17 100.36(18) . .
C34 C18 C40 113.81(19) . .
C14 C18 C40 109.98(19) . .
C17 C18 C40 111.2(2) . .
C20 C19 C21 120.1(2) . 3
C20 C19 C17 126.8(2) . .
C21 C19 C17 113.1(2) 3 .
C21 C20 C19 120.2(2) . .
C20 C21 C19 119.7(2) . 3
C20 C21 Si2 130.99(18) . .
C19 C21 Si2 109.21(17) 3 .
C16 Si2 C46 118.21(12) 3 .
C16 Si2 C52 113.47(12) 3 .
C46 Si2 C52 106.74(13) . .
C16 Si2 C21 90.33(11) 3 .
C46 Si2 C21 117.44(12) . .
C52 Si2 C21 110.10(12) . .
C23 C22 C27 117.3(3) . .
C23 C22 C11 121.6(2) . .
C27 C22 C11 121.0(2) . .
C24 C23 C22 121.3(3) . .
C25 C24 C23 120.5(3) . .
C24 C25 C26 119.6(3) . .
C25 C26 C27 120.1(3) . .
C26 C27 C22 121.3(3) . .
C33 C28 C29 118.0(3) . .
C33 C28 C11 124.5(3) . .
C29 C28 C11 117.4(2) . .
C30 C29 C28 121.4(3) . .
C29 C30 C31 120.0(3) . .
C32 C31 C30 119.2(3) . .
C31 C32 C33 120.6(3) . .
C28 C33 C32 120.8(3) . .
C35 C34 C39 118.3(2) . .
C35 C34 C18 121.9(2) . .
C39 C34 C18 119.7(2) . .
C36 C35 C34 120.5(2) . .
C37 C36 C35 120.6(2) . .
C36 C37 C38 119.6(2) . .
C39 C38 C37 120.1(2) . .
C38 C39 C34 121.0(2) . .
C45 C40 C41 118.3(2) . .
C45 C40 C18 119.3(2) . .
C41 C40 C18 122.3(2) . .
C40 C41 C42 120.6(2) . .
C43 C42 C41 120.3(2) . .
C42 C43 C44 119.8(2) . .
C43 C44 C45 120.1(3) . .
C44 C45 C40 120.9(3) . .
C47 C46 Si2 119.6(2) . .
C48 C47 C46 113.8(2) . .
C49 C48 C47 115.5(3) . .
C48 C49 C50 112.9(3) . .
C51 C50 C49 115.3(4) . .
C53 C52 Si2 118.56(18) . .
C54 C53 C52 114.0(2) . .
C55 C54 C53 113.1(3) . .
C54 C55 C56 113.6(3) . .
C57 C56 C55 113.7(3) . .
C59 C58 Si1 116.4(3) . .
C60B C59 C60A 22.0(19) . .
C60B C59 C58 122(2) . .
C60A C59 C58 113.3(6) . .
C61A C60A C59 114.9(10) . .
C62A C61A C60A 115.5(12) . .
C61A C62A C63A 115.5(12) . .
C63B C62B C61B 139(4) . .
C60B C61B C62B 140(4) . .
C61B C60B C59 122(4) . .
C65A C64 Si1 119.5(3) . .
C64 C65A C66A 98.1(5) . .
C67A C66A C65A 104.6(13) . .
C68A C67A C66A 119(2) . .
C67A C68A C69A 88.5(11) . .
C68B C67B C66B 124.5(17) . .

loop_
_geom_bond_atom_site_label_1
_geom_bond_atom_site_label_2
_geom_bond_distance
_geom_bond_site_symmetry_2
C1 C2 1.390(4) .
C1 C6 1.421(3) .
C1 Si1 1.883(3) .
C2 C3 1.395(4) .
C3 C4 1.388(4) .
C4 C5 1.394(4) .
C5 C6 1.395(4) .
C6 C7 1.475(3) .
C7 C8 1.358(3) .
C7 C11 1.529(3) .
C8 C9 1.459(3) .
C8 Si1 1.874(3) .
Si1 C58 1.865(3) .
Si1 C64 1.871(3) .
C9 C15 1.401(3) .
C9 C10 1.413(3) .
C10 C12 1.385(3) .
C10 C11 1.536(3) .
C11 C22 1.533(4) .
C11 C28 1.539(4) .
C12 C13 1.392(3) .
C13 C14 1.411(3) .
C13 C16 1.456(3) .
C14 C15 1.386(3) .
C14 C18 1.536(3) .
C16 C17 1.364(3) .
C16 Si2 1.860(2) 3
C17 C19 1.472(3) .
C17 C18 1.538(3) .
C18 C34 1.535(3) .
C18 C40 1.543(3) .
C19 C20 1.403(3) .
C19 C21 1.421(3) 3
C20 C21 1.395(3) .
C21 C19 1.421(3) 3
C21 Si2 1.883(3) .
Si2 C16 1.860(2) 3
Si2 C46 1.872(3) .
Si2 C52 1.874(3) .
C22 C23 1.398(4) .
C22 C27 1.407(4) .
C23 C24 1.389(4) .
C24 C25 1.379(5) .
C25 C26 1.387(5) .
C26 C27 1.390(4) .
C28 C33 1.380(4) .
C28 C29 1.394(4) .
C29 C30 1.381(4) .
C30 C31 1.395(5) .
C31 C32 1.367(5) .
C32 C33 1.400(4) .
C34 C35 1.399(3) .
C34 C39 1.401(3) .
C35 C36 1.398(4) .
C36 C37 1.380(4) .
C37 C38 1.393(4) .
C38 C39 1.391(4) .
C40 C45 1.393(4) .
C40 C41 1.394(3) .
C41 C42 1.395(3) .
C42 C43 1.375(4) .
C43 C44 1.386(4) .
C44 C45 1.389(4) .
C46 C47 1.533(4) .
C47 C48 1.523(4) .
C48 C49 1.516(5) .
C49 C50 1.533(6) .
C50 C51 1.499(6) .
C52 C53 1.541(4) .
C53 C54 1.526(4) .
C54 C55 1.520(4) .
C55 C56 1.533(5) .
C56 C57 1.517(5) .
C58 C59 1.530(5) .
C59 C60B 1.47(5) .
C59 C60A 1.530(14) .
C60A C61A 1.516(15) .
C61A C62A 1.48(3) .
C62A C63A 1.50(2) .
C62B C63B 1.40(8) .
C62B C61B 1.53(9) .
C61B C60B 1.33(8) .
C64 C65A 1.469(6) .
C65A C66A 1.604(10) .
C66A C67A 1.564(16) .
C67A C68A 1.479(18) .
C68A C69A 1.574(13) .
C68B C67B 1.348(17) .
C66B C67B 1.502(16) .
